data_7035683
loop_
_publ_author_name
'Zhao, Jie'
'Zhu, Guan-Hong'
'Xie, Li-Qiong'
'Wu, Ye-Si'
'Wu, Hai-Lun'
'Zhou, Ai-Ju'
'Wu, Zun-Yuan'
'Wang, Jing'
'Chen, Yan-Cong'
'Tong, Ming-Liang'

_publ_section_title
;
 Magnetic and luminescent properties of lanthanide coordination polymers
 with asymmetric biphenyl-3,2',5'-tricarboxylate.
;
_journal_issue 32
_journal_name_full 'Dalton transactions (Cambridge, England : 2003)'
_journal_page_first 14424
_journal_page_last 14435
_journal_paper_doi 10.1039/c5dt01894c
_journal_volume 44
_journal_year 2015
_chemical_formula_sum 'C27 H17 N2 Nd O7'
_chemical_formula_weight 625.67
_chemical_name_systematic
; 
 ? 
;
_space_group_IT_number 15
_symmetry_cell_setting monoclinic
_symmetry_space_group_name_Hall '-C 2yc'
_symmetry_space_group_name_H-M 'C 1 2/c 1'
_atom_sites_solution_hydrogens geom
_atom_sites_solution_primary direct
_atom_sites_solution_secondary difmap
_audit_creation_method SHELXL-97
_audit_update_record
;
2015-06-29 deposited with the CCDC.
2015-07-07 downloaded from the CCDC.
;
_cell_angle_alpha 90.00
_cell_angle_beta 107.432(3)
_cell_angle_gamma 90.00
_cell_formula_units_Z 8
_cell_length_a 26.6409(13)
_cell_length_b 7.9552(4)
_cell_length_c 23.1863(12)
_cell_measurement_reflns_used 2917
_cell_measurement_temperature 296(2)
_cell_measurement_theta_max 23.62
_cell_measurement_theta_min 2.68
_cell_volume 4688.3(4)
_computing_cell_refinement 'Bruker SMART'
_computing_data_collection 'Bruker SMART'
_computing_data_reduction 'Bruker SAINT'
_computing_molecular_graphics 'Bruker SHELXTL'
_computing_publication_material 'Bruker SHELXTL'
_computing_structure_refinement 'Bruker SHELXTL'
_computing_structure_solution 'Bruker SHELXTL'
_diffrn_ambient_temperature 296(2)
_diffrn_measured_fraction_theta_full 0.998
_diffrn_measured_fraction_theta_max 0.998
_diffrn_measurement_device_type 'CCD area detector'
_diffrn_measurement_method 'phi and omega scans'
_diffrn_radiation_monochromator graphite
_diffrn_radiation_source 'fine-focus sealed tube'
_diffrn_radiation_type MoK\a
_diffrn_radiation_wavelength 0.71073
_diffrn_reflns_av_R_equivalents 0.0598
_diffrn_reflns_av_sigmaI/netI 0.0627
_diffrn_reflns_limit_h_max 32
_diffrn_reflns_limit_h_min -32
_diffrn_reflns_limit_k_max 9
_diffrn_reflns_limit_k_min -9
_diffrn_reflns_limit_l_max 28
_diffrn_reflns_limit_l_min -28
_diffrn_reflns_number 17565
_diffrn_reflns_theta_full 26.00
_diffrn_reflns_theta_max 26.00
_diffrn_reflns_theta_min 1.60
_exptl_absorpt_coefficient_mu 2.267
_exptl_absorpt_correction_T_max 0.8760
_exptl_absorpt_correction_T_min 0.8050
_exptl_absorpt_correction_type multi-scan
_exptl_absorpt_process_details
;
'SADABS-2004/1 (Bruker,2004) was used for absorption correction.' 
'R(int) was 0.0615 before and 0.0311 after correction.' 
'The Ratio of minimum to maximum transmission is 0.8282.' 
'The \l/2 correction factor is 0.0015.'
;
_exptl_crystal_colour colorless
_exptl_crystal_density_diffrn 1.773
_exptl_crystal_density_method 'not measured'
_exptl_crystal_description block
_exptl_crystal_F_000 2472
_exptl_crystal_size_max 0.10
_exptl_crystal_size_mid 0.09
_exptl_crystal_size_min 0.06
_refine_diff_density_max 0.668
_refine_diff_density_min -0.527
_refine_diff_density_rms 0.115
_refine_ls_extinction_method none
_refine_ls_goodness_of_fit_ref 1.003
_refine_ls_hydrogen_treatment constr
_refine_ls_matrix_type full
_refine_ls_number_parameters 334
_refine_ls_number_reflns 4602
_refine_ls_number_restraints 0
_refine_ls_restrained_S_all 1.003
_refine_ls_R_factor_all 0.0606
_refine_ls_R_factor_gt 0.0361
_refine_ls_shift/su_max 0.001
_refine_ls_shift/su_mean 0.000
_refine_ls_structure_factor_coef Fsqd
_refine_ls_weighting_details 'calc w=1/[\s^2^(Fo^2^)+(0.0256P)^2^+0.0000P] where P=(Fo^2^+2Fc^2^)/3'
_refine_ls_weighting_scheme calc
_refine_ls_wR_factor_gt 0.0614
_refine_ls_wR_factor_ref 0.0692
_reflns_number_gt 3364
_reflns_number_total 4602
_reflns_threshold_expression >2sigma(I)
_cod_data_source_file c5dt01894c2.cif
_cod_data_source_block nd
_cod_depositor_comments
;
The following automatic conversions were performed:

'_symmetry_cell_setting' value 'Monoclinic' changed to 'monoclinic'
according to
/usr/data/users/saulius/crontab/automatic-downloads/rss-feeds/RSC/lib/dictionaries/cif_core.dic
dictionary named 'cif_core.dic' version 2.4.2 from 2011-04-26.

Automatic conversion script
Id: cif_fix_values 3271 2015-04-21 07:52:19Z andrius 

 Adding full bibliography for 7035680--7035687.cif.
;
_cod_original_sg_symbol_H-M C2/c
_cod_database_code 7035683

loop_
_symmetry_equiv_pos_as_xyz
'x, y, z'
'-x, y, -z+1/2'
'x+1/2, y+1/2, z'
'-x+1/2, y+1/2, -z+1/2'
'-x, -y, -z'
'x, -y, z-1/2'
'-x+1/2, -y+1/2, -z'
'x+1/2, -y+1/2, z-1/2'

loop_
_atom_site_label
_atom_site_type_symbol
_atom_site_fract_x
_atom_site_fract_y
_atom_site_fract_z
_atom_site_U_iso_or_equiv
_atom_site_adp_type
_atom_site_occupancy
_atom_site_symmetry_multiplicity
_atom_site_calc_flag
_atom_site_refinement_flags
Nd1 Nd 0.181561(9) 0.13194(3) 0.014731(9) 0.02559(9) Uani 1 1 d .
O1 O 0.26343(12) -0.0176(4) 0.04782(14) 0.0412(8) Uani 1 1 d .
O2 O 0.33634(12) 0.1227(4) 0.04931(13) 0.0415(8) Uani 1 1 d .
O3 O 0.33039(12) -0.4884(4) 0.39508(12) 0.0359(8) Uani 1 1 d .
O4 O 0.31515(12) -0.7640(4) 0.38880(12) 0.0382(8) Uani 1 1 d .
O5 O 0.24225(12) -0.6764(4) 0.07590(13) 0.0418(8) Uani 1 1 d .
O6 O 0.31692(12) -0.5446(4) 0.08506(12) 0.0397(8) Uani 1 1 d .
O1W O 0.16197(12) -0.1763(4) -0.00366(12) 0.0421(8) Uani 1 1 d .
H1WA H 0.1715 -0.2270 0.0301 0.063 Uiso 1 1 d R
H1WB H 0.1855 -0.2033 -0.0196 0.063 Uiso 1 1 d R
N1 N 0.08085(14) 0.1198(5) -0.04721(16) 0.0381(10) Uani 1 1 d .
N2 N 0.11465(15) 0.3038(5) 0.05631(16) 0.0375(10) Uani 1 1 d .
C1 C 0.34252(17) -0.0864(5) 0.12338(18) 0.0298(11) Uani 1 1 d .
C2 C 0.39447(19) -0.0474(7) 0.1521(2) 0.0464(14) Uani 1 1 d .
H2A H 0.4104 0.0432 0.1392 0.056 Uiso 1 1 calc R
C3 C 0.42231(19) -0.1439(7) 0.2001(2) 0.0605(16) Uani 1 1 d .
H3A H 0.4571 -0.1168 0.2204 0.073 Uiso 1 1 calc R
C4 C 0.39912(18) -0.2814(7) 0.2187(2) 0.0479(14) Uani 1 1 d .
H4A H 0.4187 -0.3474 0.2506 0.058 Uiso 1 1 calc R
C5 C 0.34715(16) -0.3210(5) 0.19004(17) 0.0274(10) Uani 1 1 d .
C6 C 0.31891(17) -0.2231(6) 0.14296(18) 0.0292(10) Uani 1 1 d .
H6A H 0.2837 -0.2476 0.1238 0.035 Uiso 1 1 calc R
C7 C 0.32397(16) -0.4706(5) 0.21233(17) 0.0262(10) Uani 1 1 d .
C8 C 0.33092(16) -0.4829(5) 0.27417(18) 0.0287(11) Uani 1 1 d .
H8A H 0.3490 -0.3977 0.2994 0.034 Uiso 1 1 calc R
C9 C 0.31203(16) -0.6167(6) 0.29936(17) 0.0287(10) Uani 1 1 d .
C10 C 0.28454(17) -0.7431(6) 0.26209(18) 0.0358(12) Uani 1 1 d .
H10A H 0.2731 -0.8365 0.2787 0.043 Uiso 1 1 calc R
C11 C 0.27413(17) -0.7304(6) 0.20011(18) 0.0373(12) Uani 1 1 d .
H11A H 0.2536 -0.8117 0.1751 0.045 Uiso 1 1 calc R
C12 C 0.29408(15) -0.5974(6) 0.17477(17) 0.0280(11) Uani 1 1 d .
C13 C 0.31166(18) 0.0153(6) 0.06936(19) 0.0303(11) Uani 1 1 d .
C14 C 0.31976(15) -0.6265(6) 0.36614(17) 0.0268(10) Uani 1 1 d .
C15 C 0.28307(17) -0.6041(5) 0.10668(18) 0.0294(10) Uani 1 1 d .
C16 C 0.0636(2) 0.0396(7) -0.0995(2) 0.0547(15) Uani 1 1 d .
H16A H 0.0884 -0.0074 -0.1157 0.066 Uiso 1 1 calc R
C17 C 0.0111(2) 0.0219(8) -0.1312(3) 0.0686(18) Uani 1 1 d .
H17A H 0.0012 -0.0322 -0.1684 0.082 Uiso 1 1 calc R
C18 C -0.0257(2) 0.0833(8) -0.1078(3) 0.0664(18) Uani 1 1 d .
H18A H -0.0613 0.0702 -0.1285 0.080 Uiso 1 1 calc R
C19 C -0.0103(2) 0.1668(7) -0.0523(3) 0.0518(15) Uani 1 1 d .
C20 C 0.04430(18) 0.1872(6) -0.0237(2) 0.0387(12) Uani 1 1 d .
C21 C 0.06167(19) 0.2784(6) 0.0314(2) 0.0390(12) Uani 1 1 d .
C22 C 0.0248(2) 0.3412(7) 0.0588(2) 0.0495(14) Uani 1 1 d .
C23 C 0.0446(2) 0.4264(7) 0.1134(3) 0.0640(17) Uani 1 1 d .
H23A H 0.0215 0.4654 0.1335 0.077 Uiso 1 1 calc R
C24 C 0.0965(2) 0.4535(7) 0.1374(3) 0.0597(16) Uani 1 1 d .
H24A H 0.1095 0.5126 0.1734 0.072 Uiso 1 1 calc R
C25 C 0.1308(2) 0.3903(6) 0.1068(2) 0.0465(13) Uani 1 1 d .
H25A H 0.1666 0.4107 0.1231 0.056 Uiso 1 1 calc R
C26 C -0.0461(2) 0.2316(8) -0.0235(3) 0.0629(17) Uani 1 1 d .
H26A H -0.0820 0.2171 -0.0419 0.075 Uiso 1 1 calc R
C27 C -0.0301(2) 0.3129(8) 0.0291(3) 0.0649(18) Uani 1 1 d .
H27A H -0.0549 0.3518 0.0469 0.078 Uiso 1 1 calc R

loop_
_atom_site_aniso_label
_atom_site_aniso_U_11
_atom_site_aniso_U_22
_atom_site_aniso_U_33
_atom_site_aniso_U_23
_atom_site_aniso_U_13
_atom_site_aniso_U_12
Nd1 0.02987(14) 0.03102(16) 0.01568(12) 0.00150(12) 0.00652(9) -0.00629(13)
O1 0.035(2) 0.045(2) 0.0400(19) 0.0141(16) 0.0059(16) 0.0003(16)
O2 0.048(2) 0.038(2) 0.0371(17) 0.0143(17) 0.0099(15) -0.0091(17)
O3 0.058(2) 0.033(2) 0.0214(16) -0.0041(15) 0.0198(16) -0.0007(17)
O4 0.064(2) 0.030(2) 0.0228(16) 0.0037(15) 0.0164(16) -0.0027(17)
O5 0.052(2) 0.039(2) 0.0261(16) -0.0059(15) -0.0010(15) -0.0175(17)
O6 0.053(2) 0.048(2) 0.0217(16) -0.0024(15) 0.0171(16) -0.0133(17)
O1W 0.060(2) 0.046(2) 0.0248(16) 0.0001(15) 0.0190(15) -0.0093(17)
N1 0.033(2) 0.044(3) 0.037(2) 0.001(2) 0.0089(18) -0.010(2)
N2 0.046(3) 0.035(2) 0.032(2) 0.0051(19) 0.013(2) -0.006(2)
C1 0.036(3) 0.030(3) 0.024(2) 0.004(2) 0.009(2) 0.001(2)
C2 0.044(3) 0.052(4) 0.039(3) 0.015(3) 0.006(3) -0.013(3)
C3 0.035(3) 0.080(5) 0.054(3) 0.021(3) -0.005(3) -0.021(3)
C4 0.041(3) 0.062(4) 0.030(3) 0.019(3) -0.005(2) -0.010(3)
C5 0.030(2) 0.036(3) 0.018(2) -0.0032(19) 0.0094(19) -0.008(2)
C6 0.031(3) 0.032(3) 0.025(2) 0.001(2) 0.011(2) 0.000(2)
C7 0.031(3) 0.031(3) 0.017(2) 0.0037(19) 0.0074(19) 0.004(2)
C8 0.036(3) 0.030(3) 0.021(2) -0.009(2) 0.008(2) -0.001(2)
C9 0.038(3) 0.026(3) 0.025(2) 0.000(2) 0.013(2) 0.001(2)
C10 0.048(3) 0.037(3) 0.025(2) 0.002(2) 0.014(2) -0.014(2)
C11 0.049(3) 0.039(3) 0.023(2) 0.000(2) 0.009(2) -0.019(2)
C12 0.026(2) 0.042(3) 0.016(2) 0.000(2) 0.0049(18) 0.002(2)
C13 0.040(3) 0.023(3) 0.028(2) -0.005(2) 0.011(2) 0.000(2)
C14 0.027(2) 0.035(3) 0.020(2) -0.001(2) 0.0091(18) 0.003(2)
C15 0.040(3) 0.026(3) 0.022(2) -0.002(2) 0.009(2) -0.006(2)
C16 0.041(3) 0.071(4) 0.048(3) -0.017(3) 0.007(3) -0.015(3)
C17 0.050(4) 0.088(5) 0.056(4) -0.009(3) -0.001(3) -0.017(4)
C18 0.044(4) 0.078(5) 0.065(4) 0.009(4) -0.003(3) -0.014(3)
C19 0.039(3) 0.051(4) 0.063(4) 0.021(3) 0.011(3) -0.002(3)
C20 0.033(3) 0.041(3) 0.041(3) 0.009(2) 0.009(2) -0.006(2)
C21 0.045(3) 0.033(3) 0.045(3) 0.013(2) 0.023(3) 0.007(2)
C22 0.052(3) 0.048(4) 0.055(3) 0.012(3) 0.027(3) 0.006(3)
C23 0.075(4) 0.064(4) 0.071(4) 0.012(3) 0.050(4) 0.018(3)
C24 0.085(5) 0.050(4) 0.056(4) -0.005(3) 0.039(4) 0.002(3)
C25 0.054(3) 0.044(4) 0.044(3) 0.002(3) 0.018(3) -0.004(3)
C26 0.035(3) 0.074(5) 0.081(5) 0.018(4) 0.019(3) 0.000(3)
C27 0.047(4) 0.071(5) 0.087(5) 0.027(4) 0.037(4) 0.015(3)

loop_
_atom_type_symbol
_atom_type_description
_atom_type_scat_dispersion_real
_atom_type_scat_dispersion_imag
_atom_type_scat_source
C C 0.0033 0.0016 'International Tables Vol C Tables 4.2.6.8 and 6.1.1.4'
H H 0.0000 0.0000 'International Tables Vol C Tables 4.2.6.8 and 6.1.1.4'
N N 0.0061 0.0033 'International Tables Vol C Tables 4.2.6.8 and 6.1.1.4'
O O 0.0106 0.0060 'International Tables Vol C Tables 4.2.6.8 and 6.1.1.4'
Nd Nd -0.1943 3.0179 'International Tables Vol C Tables 4.2.6.8 and 6.1.1.4'

loop_
_geom_angle_atom_site_label_1
_geom_angle_atom_site_label_2
_geom_angle_atom_site_label_3
_geom_angle
_geom_angle_site_symmetry_1
_geom_angle_site_symmetry_3
O5 Nd1 O1 74.62(11) 1_565 .
O5 Nd1 O3 88.85(10) 1_565 4
O1 Nd1 O3 82.48(10) . 4
O5 Nd1 O2 79.68(10) 1_565 7
O1 Nd1 O2 126.24(10) . 7
O3 Nd1 O2 143.49(10) 4 7
O5 Nd1 O6 123.59(10) 1_565 7_545
O1 Nd1 O6 83.67(10) . 7_545
O3 Nd1 O6 139.35(10) 4 7_545
O2 Nd1 O6 72.65(10) 7 7_545
O5 Nd1 O1W 143.20(10) 1_565 .
O1 Nd1 O1W 72.16(10) . .
O3 Nd1 O1W 71.63(9) 4 .
O2 Nd1 O1W 133.75(10) 7 .
O6 Nd1 O1W 67.75(10) 7_545 .
O5 Nd1 N1 138.78(12) 1_565 .
O1 Nd1 N1 146.57(12) . .
O3 Nd1 N1 94.63(10) 4 .
O2 Nd1 N1 73.33(11) 7 .
O6 Nd1 N1 77.02(11) 7_545 .
O1W Nd1 N1 75.33(11) . .
O5 Nd1 N2 82.09(12) 1_565 .
O1 Nd1 N2 141.85(11) . .
O3 Nd1 N2 67.05(10) 4 .
O2 Nd1 N2 77.03(11) 7 .
O6 Nd1 N2 134.45(11) 7_545 .
O1W Nd1 N2 115.91(11) . .
N1 Nd1 N2 62.04(12) . .
C13 O1 Nd1 138.2(3) . .
C13 O2 Nd1 138.9(3) . 7
C14 O3 Nd1 137.3(3) . 4_545
C15 O5 Nd1 164.5(3) . 1_545
C15 O6 Nd1 119.6(3) . 7_545
Nd1 O1W H1WA 108.5 . .
Nd1 O1W H1WB 100.2 . .
H1WA O1W H1WB 103.1 . .
C16 N1 C20 117.6(4) . .
C16 N1 Nd1 122.2(3) . .
C20 N1 Nd1 120.0(3) . .
C25 N2 C21 118.2(4) . .
C25 N2 Nd1 121.2(3) . .
C21 N2 Nd1 119.4(3) . .
C2 C1 C6 120.1(4) . .
C2 C1 C13 119.8(4) . .
C6 C1 C13 120.0(4) . .
C3 C2 C1 119.1(4) . .
C3 C2 H2A 120.5 . .
C1 C2 H2A 120.5 . .
C2 C3 C4 120.7(5) . .
C2 C3 H3A 119.7 . .
C4 C3 H3A 119.7 . .
C5 C4 C3 120.4(4) . .
C5 C4 H4A 119.8 . .
C3 C4 H4A 119.8 . .
C6 C5 C4 119.1(4) . .
C6 C5 C7 122.8(4) . .
C4 C5 C7 118.2(4) . .
C5 C6 C1 120.6(4) . .
C5 C6 H6A 119.7 . .
C1 C6 H6A 119.7 . .
C8 C7 C12 117.5(4) . .
C8 C7 C5 117.9(4) . .
C12 C7 C5 124.6(3) . .
C9 C8 C7 122.5(4) . .
C9 C8 H8A 118.8 . .
C7 C8 H8A 118.8 . .
C8 C9 C10 119.2(4) . .
C8 C9 C14 121.4(4) . .
C10 C9 C14 119.3(4) . .
C9 C10 C11 120.0(4) . .
C9 C10 H10A 120.0 . .
C11 C10 H10A 120.0 . .
C10 C11 C12 120.7(4) . .
C10 C11 H11A 119.6 . .
C12 C11 H11A 119.6 . .
C11 C12 C7 119.9(4) . .
C11 C12 C15 115.7(4) . .
C7 C12 C15 124.4(4) . .
O2 C13 O1 125.7(4) . .
O2 C13 C1 117.3(4) . .
O1 C13 C1 117.0(4) . .
O4 C14 O3 125.0(4) . .
O4 C14 C9 118.9(4) . .
O3 C14 C9 116.0(4) . .
O5 C15 O6 123.8(4) . .
O5 C15 C12 118.3(4) . .
O6 C15 C12 117.8(4) . .
N1 C16 C17 123.7(5) . .
N1 C16 H16A 118.1 . .
C17 C16 H16A 118.1 . .
C18 C17 C16 119.6(6) . .
C18 C17 H17A 120.2 . .
C16 C17 H17A 120.2 . .
C17 C18 C19 119.6(5) . .
C17 C18 H18A 120.2 . .
C19 C18 H18A 120.2 . .
C18 C19 C26 123.6(5) . .
C18 C19 C20 117.7(5) . .
C26 C19 C20 118.7(5) . .
N1 C20 C19 121.7(5) . .
N1 C20 C21 118.8(4) . .
C19 C20 C21 119.5(5) . .
N2 C21 C22 121.8(5) . .
N2 C21 C20 118.1(4) . .
C22 C21 C20 120.2(5) . .
C23 C22 C21 117.1(5) . .
C23 C22 C27 124.5(5) . .
C21 C22 C27 118.4(5) . .
C24 C23 C22 121.1(5) . .
C24 C23 H23A 119.4 . .
C22 C23 H23A 119.4 . .
C23 C24 C25 118.4(5) . .
C23 C24 H24A 120.8 . .
C25 C24 H24A 120.8 . .
N2 C25 C24 123.2(5) . .
N2 C25 H25A 118.4 . .
C24 C25 H25A 118.4 . .
C27 C26 C19 122.2(6) . .
C27 C26 H26A 118.9 . .
C19 C26 H26A 118.9 . .
C26 C27 C22 121.0(5) . .
C26 C27 H27A 119.5 . .
C22 C27 H27A 119.5 . .

loop_
_geom_bond_atom_site_label_1
_geom_bond_atom_site_label_2
_geom_bond_distance
_geom_bond_site_symmetry_2
Nd1 O5 2.361(3) 1_565
Nd1 O1 2.400(3) .
Nd1 O3 2.406(3) 4
Nd1 O2 2.412(3) 7
Nd1 O6 2.428(3) 7_545
Nd1 O1W 2.517(3) .
Nd1 N1 2.638(4) .
Nd1 N2 2.647(4) .
O1 C13 1.259(5) .
O2 C13 1.249(5) .
O2 Nd1 2.412(3) 7
O3 C14 1.274(5) .
O3 Nd1 2.406(3) 4_545
O4 C14 1.235(5) .
O5 C15 1.248(5) .
O5 Nd1 2.361(3) 1_545
O6 C15 1.249(5) .
O6 Nd1 2.428(3) 7_545
O1W H1WA 0.8484 .
O1W H1WB 0.8454 .
N1 C16 1.324(6) .
N1 C20 1.361(6) .
N2 C25 1.315(6) .
N2 C21 1.371(6) .
C1 C2 1.380(6) .
C1 C6 1.398(6) .
C1 C13 1.511(6) .
C2 C3 1.372(6) .
C2 H2A 0.9300 .
C3 C4 1.387(6) .
C3 H3A 0.9300 .
C4 C5 1.381(6) .
C4 H4A 0.9300 .
C5 C6 1.368(5) .
C5 C7 1.502(6) .
C6 H6A 0.9300 .
C7 C8 1.393(5) .
C7 C12 1.412(6) .
C8 C9 1.380(6) .
C8 H8A 0.9300 .
C9 C10 1.383(6) .
C9 C14 1.502(5) .
C10 C11 1.383(6) .
C10 H10A 0.9300 .
C11 C12 1.391(6) .
C11 H11A 0.9300 .
C12 C15 1.518(5) .
C16 C17 1.379(7) .
C16 H16A 0.9300 .
C17 C18 1.347(8) .
C17 H17A 0.9300 .
C18 C19 1.395(8) .
C18 H18A 0.9300 .
C19 C26 1.415(7) .
C19 C20 1.416(6) .
C20 C21 1.421(6) .
C21 C22 1.411(6) .
C22 C23 1.393(7) .
C22 C27 1.436(7) .
C23 C24 1.346(7) .
C23 H23A 0.9300 .
C24 C25 1.406(6) .
C24 H24A 0.9300 .
C25 H25A 0.9300 .
C26 C27 1.333(8) .
C26 H26A 0.9300 .
C27 H27A 0.9300 .
